data_7236073
loop_
_publ_author_name
'Zou, Ruyi'
'Ren, Xueling'
'Huang, Fang'
'Zhao, Yifang'
'Liu, Jia'
'Jing, Xiping'
'Liao, Fuhui'
'Wang, Yinxia'
'Lin, Jianhua'
'Zou, Ruqiang'
'Sun, Junliang'

_publ_section_title
;
 A luminescent Zr-based metal--organic framework for sensing/capture of
 nitrobenzene and high-pressure separation of CH4/C2H6
;
_journal_issue 46
_journal_name_full 'Journal of Materials Chemistry A'
_journal_page_first 23493
_journal_paper_doi 10.1039/C5TA03361F
_journal_volume 3
_journal_year 2015
_chemical_formula_sum 'C102 H57 O16 Zr3'
_chemical_formula_weight 1812.14
_chemical_name_common LMOF-1
_space_group_IT_number 221
_space_group_name_Hall '-P 4 2 3'
_space_group_name_H-M_alt 'P m -3 m'
_symmetry_cell_setting cubic
_symmetry_space_group_name_H-M 'P m -3 m'
_atom_sites_solution_hydrogens geom
_atom_sites_solution_primary direct
_atom_sites_solution_secondary difmap
_audit_creation_method SHELXL-97
_audit_update_record
;
2015-04-28 deposited with the CCDC.
2015-09-29 downloaded from the CCDC.
;
_cell_angle_alpha 90.00
_cell_angle_beta 90.00
_cell_angle_gamma 90.00
_cell_formula_units_Z 2
_cell_length_a 24.2929(4)
_cell_length_b 24.2929(4)
_cell_length_c 24.2929(4)
_cell_measurement_reflns_used 2121
_cell_measurement_temperature 180(2)
_cell_measurement_theta_max 25.0270
_cell_measurement_theta_min 3.4440
_cell_volume 14336.3(4)
_computing_cell_refinement
;
CrysAlisPro, Agilent Technologies,                       
Version 1.171.36.28 (release 01-02-2013 CrysAlis171 .NET)
(compiled Feb  1 2013,16:14:44)                          
;
_computing_data_collection
;
CrysAlisPro, Agilent Technologies,                       
Version 1.171.36.28 (release 01-02-2013 CrysAlis171 .NET)
(compiled Feb  1 2013,16:14:44)                          
;
_computing_data_reduction
;
CrysAlisPro, Agilent Technologies,                       
Version 1.171.36.28 (release 01-02-2013 CrysAlis171 .NET)
(compiled Feb  1 2013,16:14:44)                          
;
_computing_structure_refinement 'SHELXL-97 (Sheldrick, 1997)'
_computing_structure_solution 'SHELXS-97 (Sheldrick, 1990)'
_diffrn_ambient_temperature 180(2)
_diffrn_detector_area_resol_mean 10.3914
_diffrn_measured_fraction_theta_full 0.986
_diffrn_measured_fraction_theta_max 0.986
_diffrn_measurement_device_type 'SuperNova, Dual, Cu at zero, Atlas'
_diffrn_measurement_method '\w scans'
_diffrn_radiation_monochromator graphite
_diffrn_radiation_source 'fine-focus sealed tube'
_diffrn_radiation_type MoK\a
_diffrn_radiation_wavelength 0.71073
_diffrn_reflns_av_R_equivalents 0.0767
_diffrn_reflns_av_sigmaI/netI 0.0790
_diffrn_reflns_limit_h_max 30
_diffrn_reflns_limit_h_min -7
_diffrn_reflns_limit_k_max 17
_diffrn_reflns_limit_k_min -7
_diffrn_reflns_limit_l_max 13
_diffrn_reflns_limit_l_min -24
_diffrn_reflns_number 10984
_diffrn_reflns_theta_full 26.37
_diffrn_reflns_theta_max 26.37
_diffrn_reflns_theta_min 3.14
_exptl_absorpt_coefficient_mu 0.127
_exptl_absorpt_correction_T_max 1.00000
_exptl_absorpt_correction_T_min 0.94452
_exptl_absorpt_correction_type multi-scan
_exptl_absorpt_process_details
;
CrysAlisPro, Agilent Technologies,
Version 1.171.36.28 (release 01-02-2013 CrysAlis171 .NET)
(compiled Feb  1 2013,16:14:44)
Empirical absorption correction using spherical harmonics,
 implemented in SCALE3 ABSPACK scaling algorithm.
;
_exptl_crystal_colour orange
_exptl_crystal_density_diffrn 0.420
_exptl_crystal_density_method 'not measured'
_exptl_crystal_description plate
_exptl_crystal_F_000 1834
_exptl_crystal_size_max 0.10
_exptl_crystal_size_mid 0.09
_exptl_crystal_size_min 0.06
_platon_squeeze_details '                                                                 '
_refine_diff_density_max 0.960
_refine_diff_density_min -0.690
_refine_diff_density_rms 0.085
_refine_ls_extinction_method none
_refine_ls_goodness_of_fit_ref 1.016
_refine_ls_hydrogen_treatment mixed
_refine_ls_matrix_type full
_refine_ls_number_parameters 42
_refine_ls_number_reflns 2865
_refine_ls_number_restraints 15
_refine_ls_restrained_S_all 1.026
_refine_ls_R_factor_all 0.1198
_refine_ls_R_factor_gt 0.0931
_refine_ls_shift/su_max 0.000
_refine_ls_shift/su_mean 0.000
_refine_ls_structure_factor_coef Fsqd
_refine_ls_weighting_details 'calc w=1/[\s^2^(Fo^2^)+(0.1901P)^2^+0.0000P] where P=(Fo^2^+2Fc^2^)/3'
_refine_ls_weighting_scheme calc
_refine_ls_wR_factor_gt 0.2533
_refine_ls_wR_factor_ref 0.2763
_reflns_number_gt 1876
_reflns_number_total 2865
_reflns_threshold_expression >2sigma(I)
_cod_data_source_file c5ta03361f2.cif
_cod_data_source_block 4
_cod_original_cell_volume 14336.2(4)
_cod_database_code 7236073

loop_
_symmetry_equiv_pos_as_xyz
'x, y, z'
'-y, x, z'
'x, -y, -z'
'z, x, y'
'-x, -y, z'
'-y, -x, -z'
'y, x, -z'
'z, -y, x'
'-x, z, y'
'-z, x, -y'
'z, -x, -y'
'y, z, x'
'y, -x, z'
'-x, y, -z'
'-z, -x, y'
'-z, -y, -x'
'-x, -z, -y'
'z, y, -x'
'x, z, -y'
'-z, y, x'
'-y, -z, x'
'y, -z, -x'
'-y, z, -x'
'x, -z, y'
'-x, -y, -z'
'y, -x, -z'
'-x, y, z'
'-z, -x, -y'
'x, y, -z'
'y, x, z'
'-y, -x, z'
'-z, y, -x'
'x, -z, -y'
'z, -x, y'
'-z, x, y'
'-y, -z, -x'
'-y, x, -z'
'x, -y, z'
'z, x, -y'
'z, y, x'
'x, z, y'
'-z, -y, x'
'-x, -z, y'
'z, -y, -x'
'y, z, -x'
'-y, z, x'
'y, -z, x'
'-x, z, -y'

loop_
_atom_site_label
_atom_site_type_symbol
_atom_site_fract_x
_atom_site_fract_y
_atom_site_fract_z
_atom_site_U_iso_or_equiv
_atom_site_adp_type
_atom_site_occupancy
_atom_site_symmetry_multiplicity
_atom_site_calc_flag
_atom_site_refinement_flags
_atom_site_disorder_assembly
_atom_site_disorder_group
Zr1 Zr 0.10161(3) 0.0000 0.0000 0.0263(4) Uani 1 8 d S . .
O1A O 0.0575(5) 0.0575(5) 0.0575(5) 0.029(4) Uiso 0.50(3) 6 d SP A 1
O1B O 0.0421(5) 0.0421(5) 0.0421(5) 0.029(4) Uiso 0.50(3) 6 d SP A 2
O2 O 0.14537(13) 0.07969(15) 0.0000 0.0495(9) Uani 1 2 d S A .
C1 C 0.12860(14) 0.12860(14) 0.0000 0.077(2) Uani 1 4 d SD . .
C2 C 0.17179(14) 0.17168(14) 0.0000 0.077(2) Uani 1 4 d SRD . .
C3 C 0.16510(14) 0.23025(14) 0.0000 0.090(3) Uiso 0.50 2 d SPR . .
C4 C 0.20844(14) 0.26540(14) -0.0128 0.090(3) Uiso 0.25 1 d PR . .
C5 C 0.25841(14) 0.24347(14) -0.0311 0.150(10) Uiso 0.25 1 d PRD . .
C6 C 0.26511(14) 0.18644(14) -0.0351 0.090(3) Uiso 0.25 1 d PR . .
C7 C 0.22178(14) 0.15129(14) -0.0208 0.090(3) Uiso 0.25 1 d PR . .
H1 H 0.1264 0.2471 0.0157 0.108 Uiso 0.25 1 d PR . .
H2 H 0.2034 0.3095 -0.0097 0.108 Uiso 0.25 1 d PR . .
H3 H 0.3038 0.1696 -0.0492 0.108 Uiso 0.25 1 d PR . .
H4 H 0.2268 0.1071 -0.0238 0.108 Uiso 0.25 1 d PR . .
C8 C 0.31044(14) 0.27708(14) -0.0369 0.130(10) Uiso 0.25 1 d PRD . .
C9 C 0.30652(14) 0.33030(14) -0.0153 0.179(8) Uiso 0.25 1 d PR . .
C10 C 0.35001(14) 0.36744(14) -0.0222 0.179(8) Uiso 0.25 1 d PR . .
C11 C 0.39736(14) 0.35131(14) -0.0507 0.143(11) Uiso 0.25 1 d PRD . .
C12 C 0.40129(14) 0.29809(14) -0.0722 0.179(8) Uiso 0.25 1 d PR A .
C13 C 0.35781(14) 0.26094(14) -0.0653 0.179(8) Uiso 0.25 1 d PR . .
H5 H 0.2698 0.3426 0.0067 0.215 Uiso 0.25 1 d PR . .
H6 H 0.3471 0.4087 -0.0056 0.215 Uiso 0.25 1 d PR . .
H7 H 0.4380 0.2857 -0.0942 0.215 Uiso 0.25 1 d PR . .
H8 H 0.3607 0.2197 -0.0820 0.215 Uiso 0.25 1 d PR . .
C14 C 0.4495(6) 0.3856(7) -0.0448(7) 0.120(10) Uiso 0.25 1 d PD A .
C15 C 0.4450(5) 0.4450(5) -0.0505(7) 0.133(8) Uiso 0.50 2 d SPD . .
C16 C 0.3954(8) 0.4702(11) -0.0677(11) 0.124(10) Uiso 0.25 1 d PD . .
C17 C 0.5000 0.3578(11) -0.0411(13) 0.109(11) Uiso 0.25 2 d SPD . .
C18 C 0.5000 0.4717(13) -0.0490(14) 0.20(3) Uiso 0.25 2 d SPD . .
H9 H 0.3602 0.4553 -0.0816 0.242 Uiso 0.25 1 d PR . .
H10 H 0.5000 0.3147 -0.0347 0.242 Uiso 0.25 2 d SPR . .

loop_
_atom_site_aniso_label
_atom_site_aniso_U_11
_atom_site_aniso_U_22
_atom_site_aniso_U_33
_atom_site_aniso_U_23
_atom_site_aniso_U_13
_atom_site_aniso_U_12
Zr1 0.0199(5) 0.0295(4) 0.0295(4) 0.000 0.000 0.000
O2 0.0346(18) 0.046(2) 0.068(2) 0.000 0.000 -0.0165(16)
C1 0.054(2) 0.054(2) 0.123(6) 0.000 0.000 -0.027(3)
C2 0.054(2) 0.054(2) 0.123(6) 0.000 0.000 -0.027(3)

loop_
_atom_type_symbol
_atom_type_description
_atom_type_scat_dispersion_real
_atom_type_scat_dispersion_imag
_atom_type_scat_source
C C 0.0033 0.0016 'International Tables Vol C Tables 4.2.6.8 and 6.1.1.4'
H H 0.0000 0.0000 'International Tables Vol C Tables 4.2.6.8 and 6.1.1.4'
O O 0.0106 0.0060 'International Tables Vol C Tables 4.2.6.8 and 6.1.1.4'
Zr Zr -2.9673 0.5597 'International Tables Vol C Tables 4.2.6.8 and 6.1.1.4'

loop_
_geom_angle_atom_site_label_1
_geom_angle_atom_site_label_2
_geom_angle_atom_site_label_3
_geom_angle
_geom_angle_site_symmetry_1
_geom_angle_site_symmetry_3
O1B Zr1 O1B 60.0(6) 26 29
O1B Zr1 O1B 90.0(11) 26 .
O1B Zr1 O1B 60.0(6) 29 .
O1B Zr1 O1B 60.0(6) 26 8
O1B Zr1 O1B 90.0(11) 29 8
O1B Zr1 O1B 60.0(6) . 8
O1B Zr1 O2 84.4(4) 26 33
O1B Zr1 O2 84.4(4) 29 33
O1B Zr1 O2 141.13(11) . 33
O1B Zr1 O2 141.13(11) 8 33
O1B Zr1 O2 141.13(11) 26 .
O1B Zr1 O2 84.4(4) 29 .
O1B Zr1 O2 84.4(4) . .
O1B Zr1 O2 141.13(11) 8 .
O2 Zr1 O2 76.61(8) 33 .
O1B Zr1 O2 84.4(4) 26 3
O1B Zr1 O2 141.13(11) 29 3
O1B Zr1 O2 141.13(11) . 3
O1B Zr1 O2 84.4(4) 8 3
O2 Zr1 O2 76.61(8) 33 3
O2 Zr1 O2 122.46(19) . 3
O1B Zr1 O2 141.13(11) 26 41
O1B Zr1 O2 141.13(11) 29 41
O1B Zr1 O2 84.4(4) . 41
O1B Zr1 O2 84.4(4) 8 41
O2 Zr1 O2 122.46(19) 33 41
O2 Zr1 O2 76.61(8) . 41
O2 Zr1 O2 76.61(8) 3 41
O1B Zr1 O1A 70.3(5) 29 26
O1B Zr1 O1A 106.5(10) . 26
O1B Zr1 O1A 70.3(5) 8 26
O2 Zr1 O1A 71.6(3) 33 26
O2 Zr1 O1A 140.74(9) . 26
O2 Zr1 O1A 71.6(3) 3 26
O2 Zr1 O1A 140.74(9) 41 26
O1B Zr1 O1A 70.3(5) 26 29
O1B Zr1 O1A 70.3(5) . 29
O1B Zr1 O1A 106.5(10) 8 29
O2 Zr1 O1A 71.6(3) 33 29
O2 Zr1 O1A 71.6(3) . 29
O2 Zr1 O1A 140.74(9) 3 29
O2 Zr1 O1A 140.74(9) 41 29
O1A Zr1 O1A 76.9(4) 26 29
O1B Zr1 O1A 106.5(10) 26 .
O1B Zr1 O1A 70.3(5) 29 .
O1B Zr1 O1A 16.6(3) . .
O1B Zr1 O1A 70.3(5) 8 .
O2 Zr1 O1A 140.74(9) 33 .
O2 Zr1 O1A 71.6(3) . .
O2 Zr1 O1A 140.74(9) 3 .
O2 Zr1 O1A 71.6(3) 41 .
O1A Zr1 O1A 123.1(9) 26 .
O1A Zr1 O1A 76.9(4) 29 .
O1B Zr1 O1A 70.3(5) 26 8
O1B Zr1 O1A 106.5(10) 29 8
O1B Zr1 O1A 70.3(5) . 8
O1B Zr1 O1A 16.6(3) 8 8
O2 Zr1 O1A 140.74(9) 33 8
O2 Zr1 O1A 140.74(9) . 8
O2 Zr1 O1A 71.6(3) 3 8
O2 Zr1 O1A 71.6(3) 41 8
O1A Zr1 O1A 76.9(4) 26 8
O1A Zr1 O1A 123.1(9) 29 8
O1A Zr1 O1A 76.9(4) . 8
Zr1 O1A Zr1 101.9(6) 2 .
Zr1 O1A Zr1 101.9(6) 2 8
Zr1 O1A Zr1 101.9(6) . 8
Zr1 O1B Zr1 117.2(3) 2 .
Zr1 O1B Zr1 117.2(3) 2 8
Zr1 O1B Zr1 117.2(3) . 8
C1 O2 Zr1 132.3(3) . .
O2 C1 O2 127.9(5) . 30
O2 C1 C2 116.0(2) . .
O2 C1 C2 116.1(2) 30 .
C7 C2 C7 118.8 . 30
C7 C2 C7 137.6 29 30
C7 C2 C7 137.6 . 7
C7 C2 C7 118.8 29 7
C7 C2 C3 116.6 30 30
C7 C2 C3 116.6 7 30
C7 C2 C3 116.6 . .
C7 C2 C3 116.6 29 .
C3 C2 C3 102.9 30 .
C7 C2 C1 111.3 . .
C7 C2 C1 111.3 29 .
C7 C2 C1 111.1 30 .
C7 C2 C1 111.1 7 .
C3 C2 C1 128.7 30 .
C3 C2 C1 128.4 . .
C7 C3 C7 104.1 30 7
C7 C3 C6 84.4 30 30
C7 C3 C6 158.3 7 30
C7 C3 C6 158.3 30 7
C7 C3 C6 84.4 7 7
C6 C3 C6 81.3 30 7
C7 C3 C4 140.4 30 29
C7 C3 C4 114.7 7 29
C6 C3 C4 56.5 30 29
C7 C3 C4 114.7 30 .
C7 C3 C4 140.4 7 .
C6 C3 C4 56.5 7 .
C7 C3 C2 74.9 30 .
C7 C3 C2 74.9 7 .
C6 C3 C2 126.7 30 .
C6 C3 C2 126.7 7 .
C4 C3 C2 121.6 29 .
C4 C3 C2 121.6 . .
C4 C4 C6 135.4 29 30
C4 C4 C5 117.1 29 30
C6 C4 C5 106.6 30 30
C6 C4 C6 110.7 30 7
C5 C4 C6 141.1 30 7
C6 C4 C5 170.3 30 7
C5 C4 C5 78.0 30 7
C6 C4 C5 63.5 7 7
C4 C4 C3 77.1 29 .
C6 C4 C3 67.8 30 .
C5 C4 C3 131.0 30 .
C6 C4 C3 58.5 7 .
C5 C4 C3 102.7 7 .
C4 C4 C5 108.5 29 .
C6 C4 C5 112.3 30 .
C6 C4 C5 130.5 7 .
C5 C4 C5 70.2 7 .
C3 C4 C5 119.6 . .
C4 C4 C5 51.2 29 29
C6 C4 C5 160.8 30 29
C5 C4 C5 66.9 30 29
C6 C4 C5 74.2 7 29
C3 C4 C5 102.0 . 29
C5 C4 C5 57.3 . 29
C4 C4 C7 96.4 29 30
C6 C4 C7 50.3 30 30
C5 C4 C7 122.3 30 30
C6 C4 C7 76.5 7 30
C5 C4 C7 120.0 7 30
C5 C4 C7 114.9 . 30
C5 C4 C7 116.4 29 30
C4 C4 C7 65.0 29 7
C6 C4 C7 77.9 30 7
C5 C4 C7 136.5 30 7
C6 C4 C7 46.5 7 7
C5 C4 C7 92.9 7 7
C5 C4 C7 123.4 . 7
C5 C4 C7 94.4 29 7
C4 C4 C4 90.0 29 30
C6 C4 C4 119.3 30 30
C6 C4 C4 106.9 7 30
C5 C4 C4 58.3 7 30
C3 C4 C4 95.8 . 30
C7 C4 C4 97.6 30 30
C7 C4 C4 96.9 7 30
C5 C5 C4 137.8 30 30
C5 C5 C4 121.7 30 7
C4 C5 C4 109.8 30 .
C4 C5 C4 95.6 7 .
C5 C5 C6 141.5 30 .
C4 C5 C6 55.0 7 .
C4 C5 C6 120.0 . .
C5 C5 C5 90.0 30 29
C4 C5 C5 62.9 30 29
C4 C5 C5 71.5 . 29
C6 C5 C5 94.0 . 29
C5 C5 C8 102.1 30 .
C4 C5 C8 111.6 30 .
C4 C5 C8 107.7 7 .
C4 C5 C8 123.4 . .
C6 C5 C8 115.6 . .
C5 C5 C8 95.4 29 .
C5 C5 C5 71.2 30 7
C4 C5 C5 78.8 30 7
C4 C5 C5 55.6 7 7
C4 C5 C5 54.2 . 7
C6 C5 C5 108.5 . 7
C8 C5 C5 99.0 . 7
C5 C5 C8 60.7 30 30
C4 C5 C8 146.0 30 30
C4 C5 C8 128.8 7 30
C4 C5 C8 83.9 . 30
C6 C5 C8 156.1 . 30
C5 C5 C8 94.8 29 30
C5 C5 C8 85.5 7 30
C4 C5 C4 96.4 30 29
C4 C5 C4 78.3 7 29
C6 C5 C4 115.9 . 29
C5 C5 C4 51.2 29 29
C8 C5 C4 119.1 . 29
C8 C5 C4 86.7 30 29
C4 C5 C6 116.2 30 30
C4 C5 C6 109.7 7 30
C6 C5 C6 113.1 . 30
C5 C5 C6 93.1 29 30
C8 C5 C6 129.8 . 30
C5 C5 C6 76.6 7 30
C8 C5 C6 88.6 30 30
C4 C6 C3 79.6 30 30
C4 C6 C3 65.0 7 30
C4 C6 C5 61.5 7 .
C3 C6 C5 105.8 30 .
C4 C6 C7 105.0 30 .
C4 C6 C7 91.9 7 .
C5 C6 C7 120.0 . .
C3 C6 C6 49.4 30 29
C5 C6 C6 86.0 . 29
C7 C6 C6 75.6 . 29
C4 C6 C5 45.0 30 30
C4 C6 C5 63.5 7 30
C3 C6 C5 99.1 30 30
C7 C6 C5 110.7 . 30
C6 C6 C5 86.9 29 30
C4 C6 C7 79.3 30 29
C4 C6 C7 63.0 7 29
C5 C6 C7 109.1 . 29
C6 C6 C7 45.0 29 29
C5 C6 C7 103.3 30 29
C3 C7 C6 68.5 30 .
C7 C7 C6 104.4 29 .
C3 C7 C2 79.0 30 .
C7 C7 C2 69.0 29 .
C6 C7 C2 121.6 . .
C3 C7 C4 45.9 30 30
C7 C7 C4 83.6 29 30
C2 C7 C4 101.7 . 30
C7 C7 C6 45.0 29 29
C6 C7 C6 59.4 . 29
C2 C7 C6 93.6 . 29
C7 C7 C4 65.0 29 7
C2 C7 C4 94.0 . 7
C9 C8 C8 80.6 30 30
C9 C8 C13 93.5 30 .
C8 C8 C13 141.3 30 .
C8 C8 C9 45.4 30 .
C13 C8 C9 120.0 . .
C9 C8 C5 137.2 30 .
C8 C8 C5 77.9 30 .
C13 C8 C5 125.7 . .
C9 C8 C5 114.0 . .
C8 C8 C9 83.8 30 7
C13 C8 C9 106.3 . 7
C5 C8 C9 115.9 . 7
C9 C8 C5 127.2 30 30
C8 C8 C5 60.7 30 30
C13 C8 C5 139.1 . 30
C9 C8 C5 98.7 . 30
C9 C8 C5 111.0 7 30
C9 C8 C8 58.7 30 29
C8 C8 C8 90.0 30 29
C13 C8 C8 119.6 . 29
C9 C8 C8 68.0 . 29
C5 C8 C8 84.6 . 29
C5 C8 C8 85.2 30 29
C8 C8 C9 57.2 30 29
C13 C8 C9 126.1 . 29
C5 C8 C9 106.0 . 29
C5 C8 C9 94.7 30 29
C8 C8 C9 45.6 29 29
C9 C9 C9 90.0 29 30
C9 C9 C8 121.3 29 30
C9 C9 C8 99.4 30 30
C9 C9 C9 47.7 29 7
C8 C9 C9 118.0 30 7
C9 C9 C8 112.0 29 .
C9 C9 C8 45.4 30 .
C8 C9 C8 54.0 30 .
C9 C9 C8 74.5 7 .
C9 C9 C10 96.9 29 .
C9 C9 C10 85.5 30 .
C8 C9 C10 141.4 30 .
C9 C9 C10 91.3 7 .
C8 C9 C10 120.0 . .
C9 C9 C8 96.2 30 7
C8 C9 C8 87.1 30 7
C9 C9 C8 61.5 7 7
C8 C9 C8 92.9 . 7
C10 C9 C8 130.8 . 7
C9 C9 C10 96.1 29 30
C9 C9 C10 63.1 30 30
C8 C9 C10 139.5 30 30
C9 C9 C10 74.8 7 30
C8 C9 C10 100.3 . 30
C8 C9 C10 128.7 7 30
C9 C9 C10 56.7 29 29
C9 C9 C10 86.2 30 29
C8 C9 C10 174.2 30 29
C9 C9 C10 65.3 7 29
C8 C9 C10 131.6 . 29
C8 C9 C10 90.8 7 29
C9 C9 C13 133.2 29 30
C9 C9 C13 135.0 30 30
C8 C9 C13 51.9 30 30
C9 C9 C13 169.8 7 30
C8 C9 C13 97.7 . 30
C10 C9 C13 98.4 . 30
C8 C9 C13 113.2 7 30
C10 C9 C13 113.7 30 30
C10 C9 C13 124.6 29 30
C9 C9 C10 59.6 29 7
C9 C9 C10 66.9 30 7
C8 C9 C10 166.2 30 7
C9 C9 C10 50.9 7 7
C8 C9 C10 112.3 . 7
C8 C9 C10 92.8 7 7
C13 C9 C10 139.3 30 7
C9 C9 C8 45.6 29 29
C9 C9 C8 57.2 30 29
C8 C9 C8 93.4 30 29
C8 C9 C8 66.4 . 29
C10 C9 C8 120.2 . 29
C10 C9 C8 104.1 30 29
C10 C9 C8 88.3 29 29
C13 C9 C8 141.3 30 29
C10 C9 C8 78.0 7 29
C10 C10 C11 119.3 30 30
C10 C10 C10 90.0 30 29
C11 C10 C10 133.6 30 29
C10 C10 C10 61.0 30 7
C11 C10 C10 147.2 30 7
C11 C10 C11 80.6 30 .
C10 C10 C11 119.6 29 .
C10 C10 C11 93.1 7 .
C10 C10 C9 94.5 30 .
C11 C10 C9 125.0 30 .
C10 C10 C9 83.1 29 .
C10 C10 C9 86.2 7 .
C11 C10 C9 120.0 . .
C10 C10 C9 63.1 30 30
C11 C10 C9 140.2 30 30
C10 C10 C9 83.9 29 30
C10 C10 C9 71.8 7 30
C11 C10 C9 92.3 . 30
C10 C10 C9 93.8 30 29
C11 C10 C9 142.3 30 29
C10 C10 C9 56.7 29 29
C10 C10 C9 63.4 7 29
C11 C10 C9 130.0 . 29
C10 C10 C9 66.9 30 7
C11 C10 C9 162.0 30 7
C10 C10 C9 59.6 29 7
C10 C10 C9 50.8 7 7
C11 C10 C9 103.8 . 7
C10 C10 C11 104.9 30 7
C11 C10 C11 111.2 30 7
C10 C10 C11 46.9 7 7
C11 C10 C11 123.4 . 7
C9 C10 C11 98.4 . 7
C9 C10 C11 105.4 30 7
C9 C10 C11 73.1 29 7
C9 C10 C11 81.3 7 7
C10 C10 C12 139.6 30 30
C10 C10 C12 128.9 29 30
C10 C10 C12 156.8 7 30
C11 C10 C12 110.2 . 30
C9 C10 C12 81.8 . 30
C9 C10 C12 105.6 30 30
C9 C10 C12 99.3 29 30
C9 C10 C12 119.6 7 30
C11 C10 C12 115.5 7 30
C10 C11 C12 106.2 30 .
C10 C11 C12 120.0 . .
C10 C11 C14 123.7(6) 30 .
C10 C11 C14 119.0(6) . .
C12 C11 C14 119.0(6) . .
C10 C11 C11 60.7 30 30
C12 C11 C11 134.6 . 30
C14 C11 C11 101.6(6) . 30
C12 C11 C10 110.9 . 7
C14 C11 C10 103.8(6) . 7
C11 C11 C10 75.1 30 7
C11 C12 C13 120.0 . .
C13 C12 C10 91.4 . 30
C8 C13 C12 120.0 . .
C12 C13 C9 87.9 . 30
C16 C14 C17 69(2) 30 .
C16 C14 C15 71.3(16) 30 .
C17 C14 C15 123.4(16) . .
C16 C14 C11 129(3) 30 .
C17 C14 C11 118.0(12) . .
C15 C14 C11 118.1(13) . .
C15 C14 C16 86.0(10) . 2_655
C11 C14 C16 146.4(12) . 2_655
C16 C15 C16 131(3) . 30
C16 C15 C14 121.6(17) 30 30
C16 C15 C14 121.6(17) . .
C14 C15 C14 98.2(16) 30 .
C16 C15 C18 125.7(16) . .
C16 C15 C18 89.4(17) 30 .
C14 C15 C18 149.0(12) 30 .
C14 C15 C18 111.3(14) . .
C16 C15 C18 89.4(17) . 30
C16 C15 C18 125.7(16) 30 30
C14 C15 C18 111.3(14) 30 30
C14 C15 C18 149.0(12) . 30
C14 C16 C17 78(3) 30 30
C14 C16 C15 76.8(18) 30 .
C17 C16 C15 132(2) 30 .
C14 C16 C16 130(3) 30 38_565
C17 C16 C16 57.1(13) 30 38_565
C15 C16 C16 115.7(13) . 38_565
C14 C16 C18 110(2) 30 30
C17 C16 C18 109(2) 30 30
C15 C16 C18 46.8(10) . 30
C16 C16 C18 69.2(7) 38_565 30
C14 C16 C14 112(3) 30 13_565
C15 C16 C14 115.7(18) . 13_565
C18 C16 C14 72.9(10) 30 13_565
C16 C17 C16 66(3) 30 2_655
C16 C17 C14 97(2) 2_655 .
C16 C17 C14 97(2) 30 27_655
C14 C17 C14 122(2) . 27_655
C16 C17 C17 119.0(17) 30 29
C16 C17 C17 119.0(17) 2_655 29
C14 C17 C17 93.7(12) . 29
C14 C17 C17 93.7(12) 27_655 29
C18 C18 C18 90.000(16) 2_655 30
C18 C18 C18 45.000(9) 2_655 5_665
C18 C18 C18 45.000(5) 30 5_665
C18 C18 C15 160.9(10) 2_655 .
C18 C18 C15 70.9(10) 30 .
C18 C18 C15 115.9(10) 5_665 .
C18 C18 C15 70.9(10) 2_655 2_655
C18 C18 C15 160.9(10) 30 2_655
C18 C18 C15 115.9(10) 5_665 2_655
C15 C18 C15 128(2) . 2_655
C18 C18 C16 153.3(9) 2_655 30
C18 C18 C16 113.0(7) 30 30
C18 C18 C16 155.2(9) 5_665 30
C15 C18 C16 85.3(15) 2_655 30
C18 C18 C16 113.0(7) 2_655 2_655
C18 C18 C16 153.3(9) 30 2_655
C18 C18 C16 155.2(9) 5_665 2_655
C15 C18 C16 85.3(15) . 2_655

loop_
_geom_bond_atom_site_label_1
_geom_bond_atom_site_label_2
_geom_bond_distance
_geom_bond_site_symmetry_2
Zr1 O1B 2.045(3) 26
Zr1 O1B 2.045(3) 29
Zr1 O1B 2.045(3) .
Zr1 O1B 2.045(3) 8
Zr1 O2 2.209(3) 33
Zr1 O2 2.209(3) .
Zr1 O2 2.209(3) 3
Zr1 O2 2.209(3) 41
Zr1 O1A 2.248(9) 26
Zr1 O1A 2.248(9) 29
Zr1 O1A 2.248(9) .
Zr1 O1A 2.248(9) 8
O1A Zr1 2.248(9) 2
O1A Zr1 2.248(9) 8
O1B Zr1 2.045(3) 2
O1B Zr1 2.045(3) 8
O2 C1 1.256(4) .
C1 O2 1.256(4) 30
C1 C2 1.4820 .
C2 C7 1.4052 .
C2 C7 1.4052 29
C2 C7 1.4086 30
C2 C7 1.4086 7
C2 C3 1.4289 30
C2 C3 1.4321 .
C3 C6 1.3086 30
C3 C6 1.3086 7
C3 C4 1.3907 29
C3 C4 1.3907 .
C4 C5 1.3737 7
C4 C5 1.3983 .
C5 C4 1.3737 7
C5 C6 1.3984 .
C5 C5 1.5097 29
C5 C8 1.5113 .
C6 C4 1.2794 7
C6 C3 1.3086 30
C6 C7 1.3993 .
C8 C13 1.3983 .
C8 C9 1.3983 .
C8 C9 1.5339 7
C9 C10 1.3994 .
C9 C8 1.5339 7
C9 C10 1.5646 30
C9 C10 1.6616 29
C10 C10 1.2336 7
C10 C11 1.3983 .
C10 C9 1.5646 30
C11 C12 1.3984 .
C11 C14 1.523(15) .
C11 C11 1.5820 30
C12 C13 1.3993 .
C14 C17 1.403(16) .
C14 C15 1.453(14) .
C15 C16 1.413(15) .
C15 C16 1.413(15) 30
C15 C14 1.453(14) 30
C15 C18 1.486(15) .
C15 C18 1.486(15) 30
C16 C17 1.33(3) 30
C16 C16 1.45(5) 38_565
C17 C16 1.33(3) 30
C17 C16 1.33(3) 2_655
C17 C14 1.403(16) 27_655
C18 C18 1.38(6) 5_665
C18 C15 1.486(15) 2_655
C3 H1 1.09485 .
C4 H2 1.08103 .
C6 H3 1.08226 .
C7 H4 1.08306 .
C9 H5 1.08256 .
C10 H6 1.08276 .
C12 H7 1.08177 .
C13 H8 1.08324 .
C16 H9 1.08587 .
C17 H10 1.07364 .

loop_
_platon_squeeze_void_nr
_platon_squeeze_void_average_x
_platon_squeeze_void_average_y
_platon_squeeze_void_average_z
_platon_squeeze_void_volume
_platon_squeeze_void_count_electrons
_platon_squeeze_void_content
1 -0.017 -0.012 0.432 9008 1057 ' '
